data_4074576
loop_
_publ_author_name
'Davies, David L.'
'Donald, Steven M. A.'
'Al-Duaij, Omar'
'Fawcett, John'
'Little, Craig'
'Macgregor, Stuart A.'

_publ_section_title
;
 N&#x2212;H versus C&#x2212;H Activation of a Pyrrole Imine at
 {Cp*Ir}:&#x00A0; A Computational and Experimental Study
;
_journal_issue 26
_journal_name_full Organometallics
_journal_page_first 5976
_journal_paper_doi 10.1021/om060863m
_journal_volume 25
_journal_year 2006
_chemical_formula_sum 'C23 H28 Cl Ir N2'
_chemical_formula_weight 560.12
_chemical_name_systematic
; 
 ? 
;
_space_group_IT_number 14
_symmetry_cell_setting monoclinic
_symmetry_space_group_name_Hall '-P 2ybc'
_symmetry_space_group_name_H-M 'P 1 21/c 1'
_atom_sites_solution_hydrogens geom
_atom_sites_solution_primary direct
_atom_sites_solution_secondary difmap
_audit_creation_method SHELXL-97
_cell_angle_alpha 90.00
_cell_angle_beta 111.954(7)
_cell_angle_gamma 90.00
_cell_formula_units_Z 4
_cell_length_a 16.480(8)
_cell_length_b 8.143(4)
_cell_length_c 16.836(8)
_cell_measurement_reflns_used 9059
_cell_measurement_temperature 150(2)
_cell_measurement_theta_max 28.35
_cell_measurement_theta_min 2.45
_cell_volume 2095.5(18)
_computing_cell_refinement 'Bruker SMART'
_computing_data_collection 'Bruker SMART'
_computing_data_reduction 'Bruker SAINT'
_computing_molecular_graphics 'Bruker SHELXTL'
_computing_publication_material 'Bruker SHELXTL'
_computing_structure_refinement 'SHELXL-97 (Sheldrick, 1997)'
_computing_structure_solution 'SHELXS-97 (Sheldrick, 1990)'
_diffrn_ambient_temperature 150(2)
_diffrn_measured_fraction_theta_full 1.000
_diffrn_measured_fraction_theta_max 1.000
_diffrn_measurement_device_type 'CCD area detector'
_diffrn_measurement_method 'phi and omega scans'
_diffrn_radiation_monochromator graphite
_diffrn_radiation_source 'fine-focus sealed tube'
_diffrn_radiation_type MoK\a
_diffrn_radiation_wavelength 0.71073
_diffrn_reflns_av_R_equivalents 0.0686
_diffrn_reflns_av_sigmaI/netI 0.0469
_diffrn_reflns_limit_h_max 20
_diffrn_reflns_limit_h_min -20
_diffrn_reflns_limit_k_max 10
_diffrn_reflns_limit_k_min -10
_diffrn_reflns_limit_l_max 20
_diffrn_reflns_limit_l_min -20
_diffrn_reflns_number 14381
_diffrn_reflns_theta_full 26.00
_diffrn_reflns_theta_max 26.00
_diffrn_reflns_theta_min 1.33
_exptl_absorpt_coefficient_mu 6.509
_exptl_absorpt_correction_T_max 0.58
_exptl_absorpt_correction_T_min 0.22
_exptl_absorpt_correction_type analytical
_exptl_absorpt_process_details
;
absorption correction based on face indexed measurements.
;
_exptl_crystal_colour orange
_exptl_crystal_density_diffrn 1.775
_exptl_crystal_density_method 'not measured'
_exptl_crystal_description needle
_exptl_crystal_F_000 1096
_exptl_crystal_size_max 0.38
_exptl_crystal_size_mid 0.12
_exptl_crystal_size_min 0.10
_refine_diff_density_max 1.235
_refine_diff_density_min -1.294
_refine_diff_density_rms 0.151
_refine_ls_extinction_method none
_refine_ls_goodness_of_fit_ref 1.026
_refine_ls_hydrogen_treatment constr
_refine_ls_matrix_type full
_refine_ls_number_parameters 251
_refine_ls_number_reflns 4110
_refine_ls_number_restraints 0
_refine_ls_restrained_S_all 1.026
_refine_ls_R_factor_all 0.0321
_refine_ls_R_factor_gt 0.0296
_refine_ls_shift/su_max 0.003
_refine_ls_shift/su_mean 0.000
_refine_ls_structure_factor_coef Fsqd
_refine_ls_weighting_details 'calc w=1/[\s^2^(Fo^2^)+(0.0372P)^2^+0.0000P] where P=(Fo^2^+2Fc^2^)/3'
_refine_ls_weighting_scheme calc
_refine_ls_wR_factor_gt 0.0659
_refine_ls_wR_factor_ref 0.0670
_reflns_number_gt 3771
_reflns_number_total 4110
_reflns_threshold_expression >2sigma(I)
_cod_data_source_file om060863msi20060921_073955.cif
_cod_data_source_block 03008
_cod_depositor_comments
;
The following automatic conversions were performed:

'_symmetry_cell_setting' value 'Monoclinic' changed to 'monoclinic'
according to /home/saulius/struct/CIF-dictionaries/cif_core.dic
dictionary named 'cif_core.dic' version 2.4.1 from 2010-06-29.

Automatic conversion script
Id: cif_fix_values 1715 2011-07-08 13:25:40Z adriana 

The following automatic conversions were performed:

'_refine_ls_hydrogen_treatment' value 'constrained' was replaced with
the value 'constr' as specified in the replacement file
'src/cod-tools/trunk/data/replacement-values/replacement_values.lst'.

Automatic conversion script
Id: cif_fix_values 5376 2017-05-30 11:51:03Z andrius 
;
_cod_original_cell_volume 2095.6(17)
_cod_original_sg_symbol_H-M P2(1)/c
_cod_database_code 4074576

loop_
_symmetry_equiv_pos_as_xyz
'x, y, z'
'-x, y+1/2, -z+1/2'
'-x, -y, -z'
'x, -y-1/2, z-1/2'

loop_
_atom_site_label
_atom_site_type_symbol
_atom_site_fract_x
_atom_site_fract_y
_atom_site_fract_z
_atom_site_U_iso_or_equiv
_atom_site_adp_type
_atom_site_occupancy
_atom_site_symmetry_multiplicity
_atom_site_calc_flag
_atom_site_refinement_flags
Ir1 Ir 0.722643(9) 0.294393(16) 0.599731(9) 0.01980(7) Uani 1 1 d .
Cl1 Cl 0.66260(6) 0.51555(12) 0.65407(6) 0.0310(2) Uani 1 1 d .
N1 N 0.8258(2) 0.2996(3) 0.7171(2) 0.0232(8) Uani 1 1 d .
N2 N 0.80890(18) 0.4719(4) 0.58230(19) 0.0197(6) Uani 1 1 d .
C1 C 0.8449(3) 0.2305(5) 0.7938(3) 0.0290(9) Uani 1 1 d .
H1 H 0.8099 0.1547 0.8075 0.035 Uiso 1 1 calc R
C2 C 0.9260(3) 0.2896(5) 0.8511(3) 0.0335(11) Uani 1 1 d .
H2 H 0.9540 0.2590 0.9081 0.040 Uiso 1 1 calc R
C3 C 0.9561(2) 0.4011(5) 0.8071(3) 0.0314(9) Uani 1 1 d .
H3 H 1.0079 0.4609 0.8285 0.038 Uiso 1 1 calc R
C4 C 0.8928(2) 0.4062(4) 0.7233(2) 0.0243(8) Uani 1 1 d .
C5 C 0.8798(2) 0.4967(4) 0.6489(2) 0.0218(8) Uani 1 1 d .
H5 H 0.9211 0.5732 0.6473 0.026 Uiso 1 1 calc R
C6 C 0.7958(2) 0.5591(4) 0.5054(2) 0.0221(8) Uani 1 1 d .
C7 C 0.8639(2) 0.5795(4) 0.4763(2) 0.0226(8) Uani 1 1 d .
H7 H 0.9184 0.5339 0.5070 0.027 Uiso 1 1 calc R
C8 C 0.8513(3) 0.6667(5) 0.4024(3) 0.0252(9) Uani 1 1 d .
C9 C 0.7691(3) 0.7327(5) 0.3563(3) 0.0258(9) Uani 1 1 d .
H9 H 0.7604 0.7913 0.3064 0.031 Uiso 1 1 calc R
C10 C 0.6998(3) 0.7126(4) 0.3836(3) 0.0251(9) Uani 1 1 d .
C11 C 0.7134(2) 0.6259(4) 0.4589(3) 0.0239(8) Uani 1 1 d .
H11 H 0.6678 0.6126 0.4783 0.029 Uiso 1 1 calc R
C12 C 0.9253(3) 0.6902(5) 0.3716(3) 0.0327(10) Uani 1 1 d .
H12A H 0.9733 0.7437 0.4154 0.049 Uiso 1 1 calc R
H12B H 0.9058 0.7567 0.3208 0.049 Uiso 1 1 calc R
H12C H 0.9441 0.5852 0.3589 0.049 Uiso 1 1 calc R
C13 C 0.6120(3) 0.7872(5) 0.3341(3) 0.0348(11) Uani 1 1 d .
H13A H 0.6143 0.8444 0.2852 0.052 Uiso 1 1 calc R
H13B H 0.5968 0.8629 0.3701 0.052 Uiso 1 1 calc R
H13C H 0.5687 0.7020 0.3155 0.052 Uiso 1 1 calc R
C14 C 0.7211(3) 0.1147(5) 0.5062(3) 0.0305(9) Uani 1 1 d .
C15 C 0.7228(2) 0.0336(5) 0.5819(3) 0.0259(8) Uani 1 1 d .
C16 C 0.6454(2) 0.0815(4) 0.5981(3) 0.0246(8) Uani 1 1 d .
C17 C 0.5942(3) 0.1858(4) 0.5285(3) 0.0256(9) Uani 1 1 d .
C18 C 0.6392(3) 0.2073(4) 0.4716(3) 0.0304(10) Uani 1 1 d .
C19 C 0.7869(4) 0.1072(6) 0.4650(4) 0.0544(14) Uani 1 1 d .
H19A H 0.8366 0.0448 0.5005 0.082 Uiso 1 1 calc R
H19B H 0.8051 0.2164 0.4580 0.082 Uiso 1 1 calc R
H19C H 0.7613 0.0554 0.4100 0.082 Uiso 1 1 calc R
C20 C 0.7905(3) -0.0847(5) 0.6362(3) 0.0423(11) Uani 1 1 d .
H20A H 0.8363 -0.0948 0.6143 0.063 Uiso 1 1 calc R
H20B H 0.7640 -0.1901 0.6351 0.063 Uiso 1 1 calc R
H20C H 0.8145 -0.0450 0.6941 0.063 Uiso 1 1 calc R
C21 C 0.6199(3) 0.0194(5) 0.6674(3) 0.0375(10) Uani 1 1 d .
H21A H 0.5901 0.1044 0.6854 0.056 Uiso 1 1 calc R
H21B H 0.6712 -0.0137 0.7149 0.056 Uiso 1 1 calc R
H21C H 0.5816 -0.0732 0.6471 0.056 Uiso 1 1 calc R
C22 C 0.5088(3) 0.2573(6) 0.5190(3) 0.0389(11) Uani 1 1 d .
H22A H 0.4899 0.3307 0.4709 0.058 Uiso 1 1 calc R
H22B H 0.5144 0.3166 0.5700 0.058 Uiso 1 1 calc R
H22C H 0.4666 0.1710 0.5098 0.058 Uiso 1 1 calc R
C23 C 0.6044(4) 0.2903(5) 0.3858(3) 0.0491(15) Uani 1 1 d .
H23A H 0.5762 0.2106 0.3421 0.074 Uiso 1 1 calc R
H23B H 0.6518 0.3403 0.3746 0.074 Uiso 1 1 calc R
H23C H 0.5629 0.3732 0.3856 0.074 Uiso 1 1 calc R

loop_
_atom_site_aniso_label
_atom_site_aniso_U_11
_atom_site_aniso_U_22
_atom_site_aniso_U_33
_atom_site_aniso_U_23
_atom_site_aniso_U_13
_atom_site_aniso_U_12
Ir1 0.02059(10) 0.02050(10) 0.01772(11) -0.00055(5) 0.00650(7) -0.00095(5)
Cl1 0.0290(5) 0.0331(5) 0.0302(6) -0.0090(4) 0.0103(4) 0.0034(4)
N1 0.0232(17) 0.0265(17) 0.0180(19) 0.0028(13) 0.0054(14) 0.0015(12)
N2 0.0187(15) 0.0215(14) 0.0179(16) -0.0002(13) 0.0058(12) -0.0002(12)
C1 0.038(2) 0.032(2) 0.017(2) 0.0030(17) 0.0091(19) 0.0032(18)
C2 0.034(3) 0.042(3) 0.019(2) 0.0050(18) 0.0038(19) 0.0118(18)
C3 0.0220(19) 0.041(2) 0.025(2) -0.0023(19) 0.0017(17) 0.0062(17)
C4 0.0190(18) 0.0280(19) 0.023(2) -0.0004(17) 0.0043(15) 0.0064(15)
C5 0.0180(17) 0.0229(17) 0.026(2) -0.0020(16) 0.0096(15) -0.0025(14)
C6 0.0259(19) 0.0196(16) 0.0186(19) -0.0049(15) 0.0059(15) -0.0031(15)
C7 0.0225(18) 0.0216(17) 0.021(2) -0.0022(15) 0.0052(16) -0.0009(14)
C8 0.034(2) 0.0214(16) 0.023(2) -0.0028(17) 0.0142(18) -0.0015(16)
C9 0.030(2) 0.0264(18) 0.020(2) 0.0016(17) 0.0084(17) 0.0020(16)
C10 0.026(2) 0.025(2) 0.020(2) -0.0019(15) 0.0041(18) 0.0024(15)
C11 0.0235(19) 0.0231(17) 0.027(2) 0.0002(16) 0.0113(16) -0.0001(15)
C12 0.032(2) 0.037(2) 0.031(3) 0.0054(19) 0.015(2) -0.0008(17)
C13 0.030(2) 0.045(3) 0.027(3) 0.0089(19) 0.007(2) 0.0100(18)
C14 0.042(2) 0.0250(18) 0.030(2) -0.0107(18) 0.0193(19) -0.0108(18)
C15 0.0207(19) 0.0224(18) 0.032(2) -0.0036(17) 0.0068(16) -0.0028(15)
C16 0.0222(19) 0.0211(17) 0.030(2) -0.0011(16) 0.0093(17) -0.0024(14)
C17 0.023(2) 0.0252(18) 0.024(2) -0.0001(16) 0.0035(17) -0.0054(15)
C18 0.039(3) 0.027(2) 0.020(2) -0.0025(16) 0.0058(19) -0.0108(16)
C19 0.070(3) 0.048(3) 0.065(4) -0.026(3) 0.048(3) -0.020(3)
C20 0.030(2) 0.030(2) 0.060(3) -0.001(2) 0.009(2) 0.0050(18)
C21 0.045(3) 0.038(2) 0.031(2) 0.007(2) 0.016(2) -0.008(2)
C22 0.028(2) 0.035(2) 0.047(3) -0.005(2) 0.006(2) -0.0027(18)
C23 0.074(4) 0.041(3) 0.020(3) -0.002(2) 0.003(3) -0.020(2)

loop_
_atom_type_symbol
_atom_type_description
_atom_type_scat_dispersion_real
_atom_type_scat_dispersion_imag
_atom_type_scat_source
C C 0.0033 0.0016 'International Tables Vol C Tables 4.2.6.8 and 6.1.1.4'
H H 0.0000 0.0000 'International Tables Vol C Tables 4.2.6.8 and 6.1.1.4'
N N 0.0061 0.0033 'International Tables Vol C Tables 4.2.6.8 and 6.1.1.4'
Cl Cl 0.1484 0.1585 'International Tables Vol C Tables 4.2.6.8 and 6.1.1.4'
Ir Ir -1.4442 7.9887 'International Tables Vol C Tables 4.2.6.8 and 6.1.1.4'

loop_
_geom_angle_atom_site_label_1
_geom_angle_atom_site_label_2
_geom_angle_atom_site_label_3
_geom_angle
N1 Ir1 N2 76.39(12)
N1 Ir1 C14 119.71(14)
N2 Ir1 C14 100.82(13)
N1 Ir1 C16 107.49(14)
N2 Ir1 C16 166.71(13)
C14 Ir1 C16 66.09(15)
N1 Ir1 C15 96.35(13)
N2 Ir1 C15 128.21(13)
C14 Ir1 C15 38.87(15)
C16 Ir1 C15 39.61(13)
N1 Ir1 C17 144.21(14)
N2 Ir1 C17 139.35(14)
C14 Ir1 C17 65.08(16)
C16 Ir1 C17 38.70(14)
C15 Ir1 C17 64.87(14)
N1 Ir1 C18 158.91(14)
N2 Ir1 C18 106.84(15)
C14 Ir1 C18 39.39(16)
C16 Ir1 C18 64.90(16)
C15 Ir1 C18 64.93(14)
C17 Ir1 C18 37.87(17)
N1 Ir1 Cl1 85.92(9)
N2 Ir1 Cl1 86.24(9)
C14 Ir1 Cl1 154.30(12)
C16 Ir1 Cl1 106.56(11)
C15 Ir1 Cl1 145.12(11)
C17 Ir1 Cl1 93.45(11)
C18 Ir1 Cl1 114.91(13)
C1 N1 C4 107.5(3)
C1 N1 Ir1 136.7(3)
C4 N1 Ir1 115.7(3)
C5 N2 C6 119.4(3)
C5 N2 Ir1 114.8(2)
C6 N2 Ir1 125.8(2)
N1 C1 C2 109.7(4)
C3 C2 C1 107.4(4)
C2 C3 C4 106.1(4)
N1 C4 C5 114.5(3)
N1 C4 C3 109.3(4)
C5 C4 C3 136.1(4)
N2 C5 C4 118.6(3)
C7 C6 C11 119.9(3)
C7 C6 N2 120.8(3)
C11 C6 N2 119.3(3)
C8 C7 C6 120.7(3)
C7 C8 C9 119.2(4)
C7 C8 C12 120.6(4)
C9 C8 C12 120.3(4)
C10 C9 C8 121.2(4)
C9 C10 C11 119.1(4)
C9 C10 C13 120.6(4)
C11 C10 C13 120.3(4)
C10 C11 C6 119.9(4)
C15 C14 C18 107.5(4)
C15 C14 C19 128.4(4)
C18 C14 C19 124.0(4)
C15 C14 Ir1 70.6(2)
C18 C14 Ir1 72.3(2)
C19 C14 Ir1 124.0(3)
C14 C15 C16 108.5(3)
C14 C15 C20 127.2(4)
C16 C15 C20 124.3(4)
C14 C15 Ir1 70.5(2)
C16 C15 Ir1 70.2(2)
C20 C15 Ir1 126.2(3)
C17 C16 C15 107.2(3)
C17 C16 C21 126.5(4)
C15 C16 C21 126.0(4)
C17 C16 Ir1 72.4(2)
C15 C16 Ir1 70.2(2)
C21 C16 Ir1 127.8(3)
C18 C17 C16 109.0(4)
C18 C17 C22 126.4(4)
C16 C17 C22 124.6(4)
C18 C17 Ir1 71.3(2)
C16 C17 Ir1 68.9(2)
C22 C17 Ir1 125.9(3)
C17 C18 C14 107.7(4)
C17 C18 C23 126.6(5)
C14 C18 C23 125.3(5)
C17 C18 Ir1 70.8(2)
C14 C18 Ir1 68.3(2)
C23 C18 Ir1 132.3(3)

loop_
_geom_bond_atom_site_label_1
_geom_bond_atom_site_label_2
_geom_bond_distance
Ir1 N1 2.069(3)
Ir1 N2 2.123(3)
Ir1 C14 2.143(4)
Ir1 C16 2.144(4)
Ir1 C15 2.145(4)
Ir1 C17 2.191(4)
Ir1 C18 2.198(5)
Ir1 Cl1 2.3950(12)
N1 C1 1.335(5)
N1 C4 1.378(5)
N2 C5 1.298(4)
N2 C6 1.421(5)
C1 C2 1.408(6)
C2 C3 1.376(6)
C3 C4 1.408(5)
C4 C5 1.398(5)
C6 C7 1.393(5)
C6 C11 1.399(5)
C7 C8 1.379(5)
C8 C9 1.394(6)
C8 C12 1.505(6)
C9 C10 1.392(6)
C10 C11 1.394(6)
C10 C13 1.501(6)
C14 C15 1.427(6)
C14 C18 1.464(6)
C14 C19 1.490(6)
C15 C16 1.454(5)
C15 C20 1.498(5)
C16 C17 1.437(5)
C16 C21 1.471(5)
C17 C18 1.424(6)
C17 C22 1.475(6)
C18 C23 1.502(6)
